data_1557178
loop_
_publ_author_name
'Yoo, Miri'
'Koh, Dongsoo'

_publ_section_title
;
 (<i>E</i>)-1-(4-Fluoro-2-hydroxyphenyl)-3-(2,3,4-trimethoxyphenyl)prop-2-en-1-one
;
_journal_coeditor_code LH4051
_journal_issue 1
_journal_name_full IUCrData
_journal_page_first x200071
_journal_paper_doi 10.1107/S2414314620000711
_journal_volume 5
_journal_year 2020
_chemical_formula_iupac 'C18 H17 F O5'
_chemical_formula_moiety 'C18 H17 F O5'
_chemical_formula_sum 'C18 H17 F O5'
_chemical_formula_weight 332.32
_chemical_name_systematic (<i>E</i>)-1-(4-Fluoro-2-hydroxyphenyl)-3-(2,3,4-trimethoxyphenyl)prop-2-en-1-one
_space_group_crystal_system monoclinic
_space_group_IT_number 14
_space_group_name_Hall '-P 2ybc'
_space_group_name_H-M_alt 'P 1 21/c 1'
_atom_sites_solution_hydrogens geom
_audit_creation_method SHELXL-2014/7
_cell_angle_alpha 90
_cell_angle_beta 97.086(3)
_cell_angle_gamma 90
_cell_formula_units_Z 4
_cell_length_a 15.5801(12)
_cell_length_b 8.3414(6)
_cell_length_c 12.1298(8)
_cell_measurement_reflns_used 9964
_cell_measurement_temperature 223(2)
_cell_measurement_theta_max 25.77
_cell_measurement_theta_min 2.77
_cell_volume 1564.35(19)
_computing_cell_refinement
;
SAINT (Bruker, 2012)
;
_computing_data_collection
;
APEX2 (Bruker, 2012)
;
_computing_data_reduction
;
SAINT (Bruker, 2012)
;
_computing_molecular_graphics
;
<i>OLEX2</i> (Dolomanov <i>et al.</i>,  2009)
;
_computing_publication_material
;
publCIF (Westrip, 2010)
;
_computing_structure_refinement
;
SHELXL2014 (Sheldrick, 2015)
;
_computing_structure_solution
;
SHELXTL (Sheldrick, 2008)
;
_diffrn_ambient_temperature 223(2)
_diffrn_measured_fraction_theta_full 1.000
_diffrn_measured_fraction_theta_max 0.997
_diffrn_measurement_device_type 'PHOTON 100 CMOS'
_diffrn_measurement_method '\f and \w scans'
_diffrn_radiation_type MoK\a
_diffrn_radiation_wavelength 0.71073
_diffrn_reflns_av_R_equivalents 0.0788
_diffrn_reflns_av_unetI/netI 0.0259
_diffrn_reflns_limit_h_max 20
_diffrn_reflns_limit_h_min -20
_diffrn_reflns_limit_k_max 11
_diffrn_reflns_limit_k_min -11
_diffrn_reflns_limit_l_max 16
_diffrn_reflns_limit_l_min -16
_diffrn_reflns_number 64701
_diffrn_reflns_theta_full 25.242
_diffrn_reflns_theta_max 28.347
_diffrn_reflns_theta_min 2.635
_exptl_absorpt_coefficient_mu 0.110
_exptl_absorpt_correction_T_max 0.7457
_exptl_absorpt_correction_T_min 0.7063
_exptl_absorpt_correction_type multi-scan
_exptl_absorpt_process_details
;
(SADABS; Bruker, 2012)
;
_exptl_crystal_colour yellow
_exptl_crystal_density_diffrn 1.411
_exptl_crystal_description Block
_exptl_crystal_F_000 696
_exptl_crystal_size_max 0.210
_exptl_crystal_size_mid 0.150
_exptl_crystal_size_min 0.100
_refine_diff_density_max 0.207
_refine_diff_density_min -0.206
_refine_ls_extinction_method none
_refine_ls_goodness_of_fit_ref 1.013
_refine_ls_hydrogen_treatment constr
_refine_ls_matrix_type full
_refine_ls_number_parameters 221
_refine_ls_number_reflns 3904
_refine_ls_number_restraints 0
_refine_ls_restrained_S_all 1.013
_refine_ls_R_factor_all 0.0856
_refine_ls_R_factor_gt 0.0475
_refine_ls_shift/su_max 0.001
_refine_ls_shift/su_mean 0.000
_refine_ls_structure_factor_coef Fsqd
_refine_ls_weighting_details 'w=1/[\s^2^(Fo^2^)+(0.0473P)^2^+0.6183P] where P=(Fo^2^+2Fc^2^)/3'
_refine_ls_weighting_scheme calc
_refine_ls_wR_factor_gt 0.1070
_refine_ls_wR_factor_ref 0.1246
_reflns_number_gt 2539
_reflns_number_total 3904
_reflns_threshold_expression 'I > 2\s(I)'
_cod_data_source_file lh4051sup1.cif
_cod_data_source_block I
_cod_original_sg_symbol_H-M 'P 21/c'
_cod_database_code 1557178
_shelx_space_group_comment
;
The symmetry employed for this shelxl refinement is uniquely defined
by the following loop, which should always be used as a source of
symmetry information in preference to the above space-group names.
They are only intended as comments.
;
_shelx_estimated_absorpt_t_min 0.977
_shelx_estimated_absorpt_t_max 0.989

loop_
_space_group_symop_operation_xyz
'x, y, z'
'-x, y+1/2, -z+1/2'
'-x, -y, -z'
'x, -y-1/2, z-1/2'

loop_
_atom_site_type_symbol
_atom_site_label
_atom_site_fract_x
_atom_site_fract_y
_atom_site_fract_z
_atom_site_U_iso_or_equiv
_atom_site_adp_type
_atom_site_calc_flag
_atom_site_occupancy
O O1 0.92429(10) 0.0434(2) 0.67173(13) 0.0787(5) Uani d 1
C C1 0.95147(12) 0.1327(2) 0.60215(15) 0.0465(4) Uani d 1
C C2 0.89787(11) 0.1589(2) 0.49622(15) 0.0448(4) Uani d 1
H H2 0.9178 0.2247 0.4418 0.054 Uiso calc 1
C C3 0.82032(11) 0.0890(2) 0.47693(15) 0.0433(4) Uani d 1
H H3 0.8031 0.0297 0.5363 0.052 Uiso calc 1
C C4 0.75915(10) 0.0924(2) 0.37646(14) 0.0406(4) Uani d 1
C C5 0.67961(11) 0.01064(19) 0.37400(14) 0.0387(4) Uani d 1
C C6 0.62259(10) 0.00211(19) 0.27734(14) 0.0384(4) Uani d 1
C C7 0.64306(11) 0.0776(2) 0.18080(15) 0.0415(4) Uani d 1
C C8 0.71985(12) 0.1619(2) 0.18280(16) 0.0487(4) Uani d 1
H H8 0.7334 0.2144 0.1186 0.058 Uiso calc 1
C C9 0.77632(11) 0.1685(2) 0.27966(15) 0.0473(4) Uani d 1
H H9 0.8281 0.2263 0.2802 0.057 Uiso calc 1
O O2 0.65803(8) -0.04848(15) 0.47252(10) 0.0482(3) Uani d 1
C C10 0.63936(14) -0.2150(2) 0.47998(17) 0.0563(5) Uani d 1
H H10A 0.5893 -0.2413 0.4275 0.084 Uiso calc 1
H H10B 0.6274 -0.2400 0.5547 0.084 Uiso calc 1
H H10C 0.6887 -0.2770 0.4629 0.084 Uiso calc 1
O O3 0.54649(7) -0.08295(14) 0.27272(10) 0.0439(3) Uani d 1
C C11 0.47618(11) 0.0049(2) 0.30660(18) 0.0553(5) Uani d 1
H H11A 0.4884 0.0307 0.3849 0.083 Uiso calc 1
H H11B 0.4239 -0.0591 0.2942 0.083 Uiso calc 1
H H11C 0.4682 0.1032 0.2638 0.083 Uiso calc 1
O O4 0.58278(8) 0.06284(15) 0.09020(10) 0.0483(3) Uani d 1
C C12 0.59864(13) 0.1441(2) -0.00904(16) 0.0544(5) Uani d 1
H H12A 0.6038 0.2583 0.0054 0.082 Uiso calc 1
H H12B 0.5510 0.1248 -0.0669 0.082 Uiso calc 1
H H12C 0.6519 0.1045 -0.0330 0.082 Uiso calc 1
C C13 1.03648(11) 0.2090(2) 0.62893(14) 0.0396(4) Uani d 1
C C14 1.08778(12) 0.1692(2) 0.72906(14) 0.0458(4) Uani d 1
C C15 1.16780(12) 0.2411(2) 0.75754(16) 0.0520(5) Uani d 1
H H15 1.2027 0.2136 0.8237 0.062 Uiso calc 1
C C16 1.19430(12) 0.3521(2) 0.68738(17) 0.0524(5) Uani d 1
C C17 1.14761(12) 0.3949(2) 0.58816(17) 0.0511(5) Uani d 1
H H17 1.1687 0.4717 0.5415 0.061 Uiso calc 1
C C18 1.06905(11) 0.3214(2) 0.55947(15) 0.0444(4) Uani d 1
H H18 1.0364 0.3474 0.4914 0.053 Uiso calc 1
O O5 1.06213(10) 0.06119(19) 0.80053(11) 0.0663(4) Uani d 1
H H5 1.0118 0.0325 0.7789 0.099 Uiso calc 1
F F1 1.27125(7) 0.42519(16) 0.71683(12) 0.0763(4) Uani d 1

loop_
_atom_site_aniso_label
_atom_site_aniso_U_11
_atom_site_aniso_U_22
_atom_site_aniso_U_33
_atom_site_aniso_U_12
_atom_site_aniso_U_13
_atom_site_aniso_U_23
O1 0.0693(10) 0.1025(13) 0.0620(9) -0.0386(9) -0.0006(7) 0.0286(9)
C1 0.0466(10) 0.0478(10) 0.0461(10) -0.0059(8) 0.0095(8) -0.0009(8)
C2 0.0420(10) 0.0458(10) 0.0476(10) -0.0037(8) 0.0097(8) -0.0011(8)
C3 0.0438(10) 0.0410(9) 0.0466(10) -0.0025(8) 0.0109(8) -0.0047(8)
C4 0.0382(9) 0.0350(9) 0.0497(10) -0.0018(7) 0.0098(7) -0.0059(7)
C5 0.0398(9) 0.0323(8) 0.0457(9) 0.0000(7) 0.0116(7) -0.0026(7)
C6 0.0351(8) 0.0303(8) 0.0513(10) -0.0026(7) 0.0113(7) -0.0024(7)
C7 0.0404(9) 0.0342(9) 0.0500(10) -0.0004(7) 0.0058(8) -0.0004(7)
C8 0.0493(11) 0.0470(10) 0.0511(11) -0.0080(8) 0.0114(8) 0.0073(8)
C9 0.0407(10) 0.0451(10) 0.0573(11) -0.0096(8) 0.0101(8) -0.0002(8)
O2 0.0555(8) 0.0440(7) 0.0476(7) -0.0117(6) 0.0156(6) -0.0007(6)
C10 0.0649(13) 0.0420(10) 0.0631(12) 0.0024(9) 0.0129(10) 0.0091(9)
O3 0.0372(6) 0.0367(6) 0.0587(8) -0.0067(5) 0.0099(5) -0.0018(5)
C11 0.0367(10) 0.0583(12) 0.0718(13) 0.0030(9) 0.0097(9) 0.0003(10)
O4 0.0483(7) 0.0467(7) 0.0491(7) -0.0092(6) 0.0029(6) 0.0060(6)
C12 0.0595(12) 0.0532(12) 0.0501(11) -0.0050(9) 0.0055(9) 0.0075(9)
C13 0.0403(9) 0.0390(9) 0.0408(9) -0.0008(7) 0.0104(7) -0.0068(7)
C14 0.0506(11) 0.0470(10) 0.0405(9) -0.0006(8) 0.0083(8) -0.0064(8)
C15 0.0484(11) 0.0561(12) 0.0495(10) 0.0023(9) -0.0015(9) -0.0126(9)
C16 0.0375(10) 0.0525(11) 0.0670(13) -0.0040(8) 0.0058(9) -0.0188(10)
C17 0.0444(10) 0.0472(10) 0.0637(12) -0.0054(8) 0.0147(9) -0.0005(9)
C18 0.0407(9) 0.0450(10) 0.0482(10) -0.0003(8) 0.0088(8) -0.0002(8)
O5 0.0720(10) 0.0787(10) 0.0467(8) -0.0169(8) 0.0016(7) 0.0116(7)
F1 0.0467(7) 0.0820(9) 0.0978(10) -0.0187(6) -0.0004(6) -0.0190(8)

loop_
_atom_type_symbol
_atom_type_description
_atom_type_scat_dispersion_real
_atom_type_scat_dispersion_imag
_atom_type_scat_source
C C 0.0033 0.0016 'International Tables Vol C Tables 4.2.6.8 and 6.1.1.4'
H H 0.0000 0.0000 'International Tables Vol C Tables 4.2.6.8 and 6.1.1.4'
O O 0.0106 0.0060 'International Tables Vol C Tables 4.2.6.8 and 6.1.1.4'
F F 0.0171 0.0103 'International Tables Vol C Tables 4.2.6.8 and 6.1.1.4'

loop_
_geom_angle_atom_site_label_1
_geom_angle_atom_site_label_2
_geom_angle_atom_site_label_3
_geom_angle_site_symmetry_1
_geom_angle
O1 C1 C2 1 118.90(17)
O1 C1 C2 . 118.90(17)
O1 C1 C13 1 118.98(17)
O1 C1 C13 . 118.98(17)
C2 C1 C13 . 122.12(16)
C3 C2 C1 . 119.70(17)
C3 C2 H2 . 120.2
C1 C2 H2 . 120.2
C2 C3 C4 . 128.64(17)
C2 C3 H3 . 115.7
C4 C3 H3 . 115.7
C9 C4 C5 . 117.57(16)
C9 C4 C3 . 122.92(15)
C5 C4 C3 . 119.47(16)
O2 C5 C6 . 121.26(15)
O2 C5 C4 . 117.64(15)
C6 C5 C4 . 120.89(15)
O3 C6 C5 . 121.40(15)
O3 C6 C7 . 118.78(15)
C5 C6 C7 . 119.80(15)
O4 C7 C8 . 124.65(16)
O4 C7 C6 . 115.41(14)
C8 C7 C6 . 119.93(16)
C9 C8 C7 . 119.58(17)
C9 C8 H8 . 120.2
C7 C8 H8 . 120.2
C8 C9 C4 . 122.19(16)
C8 C9 H9 . 118.9
C4 C9 H9 . 118.9
C5 O2 C10 . 118.67(14)
O2 C10 H10A . 109.5
O2 C10 H10B . 109.5
H10A C10 H10B . 109.5
O2 C10 H10C . 109.5
H10A C10 H10C . 109.5
H10B C10 H10C . 109.5
C6 O3 C11 . 114.41(13)
O3 C11 H11A . 109.5
O3 C11 H11B . 109.5
H11A C11 H11B . 109.5
O3 C11 H11C . 109.5
H11A C11 H11C . 109.5
H11B C11 H11C . 109.5
C7 O4 C12 . 117.62(13)
O4 C12 H12A . 109.5
O4 C12 H12B . 109.5
H12A C12 H12B . 109.5
O4 C12 H12C . 109.5
H12A C12 H12C . 109.5
H12B C12 H12C . 109.5
C18 C13 C14 . 117.93(16)
C18 C13 C1 . 122.82(16)
C14 C13 C1 . 119.25(16)
O5 C14 C15 . 117.28(17)
O5 C14 C13 . 122.11(16)
C15 C14 C13 . 120.61(17)
C16 C15 C14 . 118.20(18)
C16 C15 H15 . 120.9
C14 C15 H15 . 120.9
F1 C16 C15 . 118.06(18)
F1 C16 C17 . 118.05(19)
C15 C16 C17 . 123.89(17)
C16 C17 C18 . 117.68(18)
C16 C17 H17 . 121.2
C18 C17 H17 . 121.2
C17 C18 C13 . 121.66(18)
C17 C18 H18 . 119.2
C13 C18 H18 . 119.2
C14 O5 H5 . 109.5

loop_
_geom_bond_atom_site_label_1
_geom_bond_atom_site_label_2
_geom_bond_site_symmetry_2
_geom_bond_distance
O1 C1 . 1.239(2)
C1 O1 1 1.239(2)
C1 C2 . 1.460(3)
C1 C13 . 1.469(2)
C2 C3 . 1.336(2)
C2 H2 . 0.9400
C3 C4 . 1.452(2)
C3 H3 . 0.9400
C4 C9 . 1.389(2)
C4 C5 . 1.412(2)
C5 O2 . 1.372(2)
C5 C6 . 1.383(2)
C6 O3 . 1.3768(19)
C6 C7 . 1.400(2)
C7 O4 . 1.360(2)
C7 C8 . 1.386(2)
C8 C9 . 1.379(3)
C8 H8 . 0.9400
C9 H9 . 0.9400
O2 C10 . 1.424(2)
C10 H10A . 0.9700
C10 H10B . 0.9700
C10 H10C . 0.9700
O3 C11 . 1.420(2)
C11 H11A . 0.9700
C11 H11B . 0.9700
C11 H11C . 0.9700
O4 C12 . 1.429(2)
C12 H12A . 0.9700
C12 H12B . 0.9700
C12 H12C . 0.9700
C13 C18 . 1.397(2)
C13 C14 . 1.409(2)
C14 O5 . 1.345(2)
C14 C15 . 1.388(3)
C15 C16 . 1.356(3)
C15 H15 . 0.9400
C16 F1 . 1.353(2)
C16 C17 . 1.374(3)
C17 C18 . 1.375(2)
C17 H17 . 0.9400
C18 H18 . 0.9400
O5 H5 . 0.8300

loop_
_geom_hbond_atom_site_label_D
_geom_hbond_atom_site_label_H
_geom_hbond_atom_site_label_A
_geom_hbond_site_symmetry_A
_geom_hbond_distance_DH
_geom_hbond_distance_HA
_geom_hbond_distance_DA
_geom_hbond_angle_DHA
O5 H5 O1 1 0.83 1.77 2.499(2) 146.2
C18 H18 O5 4_565 0.94 2.52 3.279(2) 138.4

loop_
_geom_torsion_atom_site_label_1
_geom_torsion_atom_site_label_2
_geom_torsion_atom_site_label_3
_geom_torsion_atom_site_label_4
_geom_torsion_site_symmetry_1
_geom_torsion
O1 O1 C1 C2 1 0.0(2)
O1 O1 C1 C13 1 0.0(3)
O1 C1 C2 C3 1 1.2(3)
O1 C1 C2 C3 . 1.2(3)
C13 C1 C2 C3 . -178.72(16)
C1 C2 C3 C4 . -176.61(17)
C2 C3 C4 C9 . 3.0(3)
C2 C3 C4 C5 . -179.42(17)
C9 C4 C5 O2 . -172.57(15)
C3 C4 C5 O2 . 9.7(2)
C9 C4 C5 C6 . 2.3(2)
C3 C4 C5 C6 . -175.44(15)
O2 C5 C6 O3 . -8.1(2)
C4 C5 C6 O3 . 177.25(14)
O2 C5 C6 C7 . 173.64(15)
C4 C5 C6 C7 . -1.0(2)
O3 C6 C7 O4 . 1.9(2)
C5 C6 C7 O4 . -179.78(14)
O3 C6 C7 C8 . -179.05(15)
C5 C6 C7 C8 . -0.7(2)
O4 C7 C8 C9 . -179.89(16)
C6 C7 C8 C9 . 1.1(3)
C7 C8 C9 C4 . 0.2(3)
C5 C4 C9 C8 . -1.9(3)
C3 C4 C9 C8 . 175.76(17)
C6 C5 O2 C10 . 61.3(2)
C4 C5 O2 C10 . -123.86(17)
C5 C6 O3 C11 . 86.36(19)
C7 C6 O3 C11 . -95.34(19)
C8 C7 O4 C12 . -1.9(2)
C6 C7 O4 C12 . 177.06(15)
O1 C1 C13 C18 1 -174.58(19)
O1 C1 C13 C18 . -174.58(19)
C2 C1 C13 C18 . 5.3(3)
O1 C1 C13 C14 1 4.9(3)
O1 C1 C13 C14 . 4.9(3)
C2 C1 C13 C14 . -175.23(16)
C18 C13 C14 O5 . -179.35(16)
C1 C13 C14 O5 . 1.1(3)
C18 C13 C14 C15 . 0.5(3)
C1 C13 C14 C15 . -178.97(16)
O5 C14 C15 C16 . -179.04(17)
C13 C14 C15 C16 . 1.1(3)
C14 C15 C16 F1 . 178.23(16)
C14 C15 C16 C17 . -1.7(3)
F1 C16 C17 C18 . -179.28(16)
C15 C16 C17 C18 . 0.7(3)
C16 C17 C18 C13 . 1.0(3)
C14 C13 C18 C17 . -1.6(3)
C1 C13 C18 C17 . 177.87(17)

_cod_database_fobs_code 1557178
